data_2101419
loop_
_publ_author_name
'Fischer, G.'
'Pindur, U.'
'Schollmeyer, D.'

_publ_section_title
;Different crystal modifications of
 3a\b,4<i>a</i>-dihydro-4\b,10-dimethyl-2-phenyl-1<i>H</i>,3<i>H</i>,5<i>H</i>-pyrrolo[3,4-<i>b</i>]carbazol-1,3-dione
 -- crystal data and theoretical calculations
;
_journal_issue 6
_journal_name_full 'Acta Crystallographica Section B'
_journal_page_first 999
_journal_page_last 1003
_journal_paper_doi 10.1107/S0108768195002333
_journal_volume 51
_journal_year 1995
_chemical_formula_sum 'C22 H18 N2 O2'
_chemical_formula_weight 342.34
_symmetry_cell_setting monoclinic
_symmetry_space_group_name_Hall '-C 2yc'
_symmetry_space_group_name_H-M 'C 1 2/c 1'
_cell_angle_alpha 90.0
_cell_angle_beta 108.680(4)
_cell_angle_gamma 90.0
_cell_formula_units_Z 8
_cell_length_a 14.9853(5)
_cell_length_b 10.1607(5)
_cell_length_c 23.729(2)
_cell_volume 3422.7(4)
_diffrn_radiation_type Cu
_diffrn_radiation_wavelength 1.54184
_exptl_absorpt_coefficient_mu 0.604
_exptl_crystal_density_diffrn 1.333
_exptl_crystal_F_000 1440.0
_cod_data_source_file pa0302.cif
_cod_data_source_block pa0302a
_cod_original_cell_volume 3422.7(3)
_cod_database_code 2101419

loop_
_atom_site_label
_atom_site_fract_x
_atom_site_fract_y
_atom_site_fract_z
_atom_site_U_iso_or_equiv
O1 .06170(10) .4432(3) .66908(9) .0825(9)
O2 .11740(10) .1556(2) .53697(9) .0659(8)
C1 .0756(2) .2396(3) .55490(10) .0502(9)
N2 .11050(10) .2954(2) .61168(9) .0516(7)
C3 .0504(2) .3911(3) .62210(10) .0564(10)
C3A -.0246(2) .4142(4) .56390(10) .0690(10)
C4 -.1186(2) .4591(3) .56110(10) .0570(10)
C4A -.1853(3) .4307(2) .50110(10) .0458(8)
N5 -.27570(10) .4779(2) .47960(9) .0561(8)
C5A -.3195(2) .4235(3) .42450(10) .0513(9)
C6 -.4112(2) .4415(3) .38610(10) .0660(10)
C7 -.4370(2) .3752(4) .33280(10) .0700(10)
C8 -.3748(2) .2951(3) .31700(10) .0680(10)
C9 -.2828(2) .2771(3) .35460(10) .0574(10)
C9A -.2547(2) .3409(2) .40980(10) .0474(8)
C9B -.1694(2) .3462(2) .46020(10) .0434(8)
C10 -.0820(2) .2727(2) .47410(10) .0463(8)
C10A -.0151(2) .3031(3) .52600(10) .0508(9)
C11 .1963(2) .2558(3) .65620(10) .0498(8)
C12 .2076(2) .1290(3) .67720(10) .0578(10)
C13 .2902(2) .0928(3) .72060(10) .0680(10)
C14 .3615(2) .1835(4) .74220(10) .0710(10)
C15 .3495(2) .3092(4) .7219(2) .0810(10)
C16 .2672(2) .3483(3) .67820(10) .0680(10)
C17 -.0720(2) .1666(3) .4329(2) .0750(10)
C18 -.1293(2) .5884(4) .5880(2) .0790(10)
H3A -.0100(2) .5059(4) .54550(10) .100
H4 -.1350(2) .3941(3) .59590(10) .14(2)
H5N -.30560(10) .5409(2) .50017(9) .080(10)
H6 -.4602(2) .4889(3) .40230(10) .076(9)
H7 -.5006(2) .3891(4) .30230(10) .090(10)
H8 -.3961(2) .2493(3) .27830(10) .058(8)
H9 -.2343(2) .2249(3) .33890(10) .079(10)
H12 .1602(2) .0592(3) .65980(10) .077(10)
H13 .3051(2) .0015(3) .73580(10) .100(10)
H14 .4162(2) .1595(4) .77770(10) .090(10)
H15 .3942(2) .3831(4) .7357(2) .13(2)
H16 .2572(2) .4420(3) .66140(10) .063(8)
H17A -.1247(2) .0905(3) .4186(2) .170(10)
H17B -.0064(2) .1236(3) .4602(2) .170(10)
H17C -.0617(2) .2129(3) .3945(2) .170(10)
H18A -.1233(2) .6716(4) .5611(2) .130(9)
H18B -.0790(2) .5984(4) .6320(2) .130(9)
H18C -.1997(2) .5848(4) .5910(2) .130(9)

loop_
_geom_angle_atom_site_label_1
_geom_angle_atom_site_label_2
_geom_angle_atom_site_label_3
_geom_angle
N2 C1 O2 123.1(2)
C10A C1 O2 130.8(2)
C10A C1 N2 106.1(2)
C3 N2 C1 112.8(2)
C11 N2 C1 124.4(2)
C11 N2 C3 122.7(2)
N2 C3 O1 124.5(2)
C3A C3 O1 129.2(2)
C3A C3 N2 106.4(2)
H3A C3A C3 108.7(3)
C4 C3A C3 121.4(2)
C4 C3A H3A 91.7(3)
C10A C3A C3 104.6(2)
C10A C3A H3A 109.9(3)
C10A C3A C4 119.3(2)
H4 C4 C3A 102.3(3)
C4A C4 C3A 109.1(2)
C4A C4 H4 110.3(3)
C18 C4 C3A 119.3(2)
C18 C4 H4 97.0(3)
C18 C4 C4A 116.8(2)
N5 C4A C4 124.8(2)
C9B C4A C4 125.7(2)
C9B C4A N5 109.3(2)
H5N N5 C4A 126.1(2)
C5A N5 C4A 109.1(2)
C5A N5 H5N 124.8(2)
C6 C5A N5 129.6(2)
C9A C5A N5 108.5(2)
C9A C5A C6 122.0(2)
H6 C6 C5A 118.7(3)
C7 C6 C5A 117.6(2)
C7 C6 H6 122.6(3)
H7 C7 C6 121.1(3)
C8 C7 C6 121.7(3)
C8 C7 H7 117.1(3)
H8 C8 C7 119.1(3)
C9 C8 C7 121.3(3)
C9 C8 H8 119.6(3)
H9 C9 C8 119.3(3)
C9A C9 C8 118.6(2)
C9A C9 H9 121.7(3)
C9 C9A C5A 118.9(2)
C9B C9A C5A 105.7(2)
C9B C9A C9 135.5(2)
C9A C9B C4A 107.5(2)
C10 C9B C4A 120.7(2)
C10 C9B C9A 131.5(2)
C10A C10 C9B 116.1(2)
C17 C10 C9B 119.7(2)
C17 C10 C10A 124.1(2)
C3A C10A C1 107.9(2)
C10 C10A C1 129.3(2)
C10 C10A C3A 122.8(2)
C12 C11 N2 120.6(2)
C16 C11 N2 118.9(2)
C16 C11 C12 120.5(5)
H12 C12 C11 121.9(3)
C13 C12 C11 119.8(2)
C13 C12 H12 118.0(3)
H13 C13 C12 124.2(3)
C14 C13 C12 120.1(3)
C14 C13 H13 115.5(3)
H14 C14 C13 118.7(3)
C15 C14 C13 119.9(3)
C15 C14 H14 120.5(3)
H15 C15 C14 126.7(4)
C16 C15 C14 121.2(3)
C16 C15 H15 112.0(3)
C15 C16 C11 118.4(3)
H16 C16 C11 118.8(3)
H16 C16 C15 122.7(3)
H17A C17 C10 120.4(3)
H17B C17 C10 99.4(3)
H17B C17 H17A 109.5(4)
H17C C17 C10 107.9(3)
H17C C17 H17A 109.5(4)
H17C C17 H17B 109.5(4)
H18A C18 C4 113.3(3)
H18B C18 C4 111.1(3)
H18B C18 H18A 109.5(4)
H18C C18 C4 103.9(3)
H18C C18 H18A 109.5(4)
H18C C18 H18B 109.5(4)

loop_
_geom_bond_atom_site_label_1
_geom_bond_atom_site_label_2
_geom_bond_distance
O1 C3 1.195(4)
O2 C1 1.213(3)
C1 N2 1.401(3)
C1 C10A 1.461(4)
N2 C3 1.400(4)
N2 C11 1.435(3)
C3 C3A 1.494(4)
C3A C4 1.462(4)
C3A C10A 1.479(4)
C4 C4A 1.482(4)
C4 C18 1.492(5)
C4A N5 1.372(3)
C4A C9B 1.372(4)
N5 C5A 1.378(3)
C5A C6 1.396(4)
C5A C9A 1.409(4)
C6 C7 1.374(4)
C7 C8 1.378(5)
C8 C9 1.393(4)
C9 C9A 1.399(4)
C9A C9B 1.446(3)
C9B C10 1.451(3)
C10 C10A 1.351(4)
C10 C17 1.494(4)
C11 C12 1.372(4)
C11 C16 1.389(4)
C12 C13 1.382(4)
C13 C14 1.379(5)
C14 C15 1.356(5)
C15 C16 1.391(5)
C3A H3A 1.080(5)
C4 H4 1.144(4)
N5 H5N .995(3)
C6 H6 1.048(4)
C7 H7 1.006(4)
C8 H8 .987(4)
C9 H9 1.059(4)
C12 H12 .996(4)
C13 H13 .995(5)
C14 H14 .999(5)
C15 H15 .990(5)
C16 H16 1.025(4)
C17 H17A 1.080(5)
C17 H17B 1.080(5)
C17 H17C 1.080(5)
C18 H18A 1.080(5)
C18 H18B 1.080(5)
C18 H18C 1.080(5)

loop_
_geom_torsion_atom_site_label_1
_geom_torsion_atom_site_label_2
_geom_torsion_atom_site_label_3
_geom_torsion_atom_site_label_4
_geom_torsion
O2 C1 N2 C3 179.5(3)
O2 C1 C10A C10 9.3(4)
C1 N2 C11 C12 -60.2(3)
N2 C3 C3A C4 152.5(3)
C3 C3A C10A C1 -14.4(3)
C10A C3A C4 C4A -28.2(3)
C4 C3A C10A C1 -154.1(3)
C3A C4 C4A N5 -169.0(3)
C4A C9B C10 C17 170.7(3)
C18 C4 C4A C9B 155.1(3)
C4A N5 C5A C6 179.4(3)
C9 C9A C9B C10 -7.5(4)
C4A C9B C10 C10A -6.8(3)
O1 C3 C3A C4 -29.3(4)
C4 C3A C10A C10 26.2(3)
C16 C11 C12 C13 -0.1(4)
